data_1555157
loop_
_publ_author_name
'Feng, Ziwen'
'Yuan, Zhenbo'
'Zhao, Xiaobin'
'Huang, Yue'
'Yao, Hequan'

_publ_section_title
;
 A [4 + 1] annulation of ortho-electrophile-substituted para-quinone
 methides for the synthesis of indanes and isoindolines
;
_journal_issue 20
_journal_name_full 'Organic Chemistry Frontiers'
_journal_page_first 3535
_journal_paper_doi 10.1039/C9QO00977A
_journal_volume 6
_journal_year 2019
_chemical_formula_moiety 'C31 H38 N2 O6'
_chemical_formula_sum 'C31 H38 N2 O6'
_chemical_formula_weight 534.63
_space_group_crystal_system monoclinic
_space_group_IT_number 14
_space_group_name_Hall '-P 2ybc'
_space_group_name_H-M_alt 'P 1 21/c 1'
_atom_sites_solution_hydrogens geom
_audit_update_record
;
2018-07-20 deposited with the CCDC.	2019-09-02 downloaded from the CCDC.
;
_cell_angle_alpha 90
_cell_angle_beta 93.1170(10)
_cell_angle_gamma 90
_cell_formula_units_Z 4
_cell_length_a 11.26770(10)
_cell_length_b 10.93960(10)
_cell_length_c 24.1210(3)
_cell_measurement_reflns_used 9925
_cell_measurement_temperature 298.(2)
_cell_measurement_theta_max 72.19
_cell_measurement_theta_min 4.43
_cell_volume 2968.86(5)
_computing_molecular_graphics 'shelXle (C.B. Huebschle, rev 833)'
_computing_structure_refinement 'SHELXL-2016/6 (Sheldrick, 2016)'
_computing_structure_solution 'SHELXT 2014/5 (Sheldrick, 2014)'
_diffrn_ambient_temperature 298.(2)
_diffrn_measured_fraction_theta_full 0.996
_diffrn_measured_fraction_theta_max 0.996
_diffrn_measurement_device_type 'Bruker APEX-\/c\'o CPAD'
_diffrn_measurement_method '\f and \w scans'
_diffrn_radiation_type CuK\a
_diffrn_radiation_wavelength 1.54178
_diffrn_reflns_av_R_equivalents 0.0365
_diffrn_reflns_av_unetI/netI 0.0216
_diffrn_reflns_limit_h_max 13
_diffrn_reflns_limit_h_min -13
_diffrn_reflns_limit_k_max 13
_diffrn_reflns_limit_k_min -13
_diffrn_reflns_limit_l_max 29
_diffrn_reflns_limit_l_min -29
_diffrn_reflns_number 39251
_diffrn_reflns_theta_full 72.18
_diffrn_reflns_theta_max 72.18
_diffrn_reflns_theta_min 4.44
_exptl_absorpt_coefficient_mu 0.671
_exptl_absorpt_correction_T_max 0.7536
_exptl_absorpt_correction_T_min 0.5567
_exptl_absorpt_correction_type multi-scan
_exptl_absorpt_process_details
;
;
_exptl_crystal_colour colourless
_exptl_crystal_density_diffrn 1.196
_exptl_crystal_density_method 'not measured'
_exptl_crystal_description plate
_exptl_crystal_F_000 1144
_exptl_crystal_size_max 0.3
_exptl_crystal_size_mid 0.2
_exptl_crystal_size_min 0.1
_refine_diff_density_max 0.218
_refine_diff_density_min -0.191
_refine_ls_extinction_method none
_refine_ls_goodness_of_fit_ref 1.047
_refine_ls_hydrogen_treatment constr
_refine_ls_matrix_type full
_refine_ls_number_parameters 362
_refine_ls_number_reflns 5829
_refine_ls_number_restraints 1
_refine_ls_restrained_S_all 1.048
_refine_ls_R_factor_all 0.0543
_refine_ls_R_factor_gt 0.0487
_refine_ls_shift/su_max 0.003
_refine_ls_shift/su_mean 0.000
_refine_ls_structure_factor_coef Fsqd
_refine_ls_weighting_details 'w=1/[\s^2^(Fo^2^)+(0.0764P)^2^+0.5950P] where P=(Fo^2^+2Fc^2^)/3'
_refine_ls_weighting_scheme calc
_refine_ls_wR_factor_gt 0.1368
_refine_ls_wR_factor_ref 0.1430
_reflns_number_gt 5101
_reflns_number_total 5829
_reflns_threshold_expression 'I > 2\s(I)'
_cod_data_source_file c9qo00977a2.cif
_cod_data_source_block 20180718B
_cod_database_code 1555157

loop_
_space_group_symop_operation_xyz
'x, y, z'
'-x, y+1/2, -z+1/2'
'-x, -y, -z'
'x, -y-1/2, z-1/2'

loop_
_atom_site_type_symbol
_atom_site_label
_atom_site_fract_x
_atom_site_fract_y
_atom_site_fract_z
_atom_site_U_iso_or_equiv
_atom_site_adp_type
_atom_site_calc_flag
_atom_site_refinement_flags_adp
_atom_site_refinement_flags_posn
_atom_site_occupancy
O O1 0.38426(13) 0.93343(13) 0.64648(5) 0.0733(4) Uani d . . 1
C C1 0.61544(14) 0.61913(14) 0.45298(6) 0.0536(3) Uani d . . 1
H H1 0.675359 0.561089 0.458037 0.064 Uiso calc U R 1
N N1 0.65423(13) 0.83248(14) 0.66171(6) 0.0638(4) Uani d . . 1
O O2 0.26962(9) 1.05992(10) 0.59493(4) 0.0569(3) Uani d . . 1
C C2 0.57894(17) 0.65784(16) 0.40030(7) 0.0631(4) Uani d . . 1
H H2 0.615045 0.626154 0.369651 0.076 Uiso calc U R 1
N N2 0.51396(15) 0.68666(14) 0.68872(5) 0.0659(4) Uani d . . 1
O O3 0.36040(11) 0.63188(11) 0.63029(5) 0.0648(3) Uani d . . 1
C C3 0.48941(18) 0.74307(16) 0.39277(6) 0.0644(4) Uani d . . 1
H H3 0.46591 0.768294 0.357025 0.077 Uiso calc U R 1
C C4 0.43391(15) 0.79172(15) 0.43763(6) 0.0542(4) Uani d . . 1
H H4 0.3728 0.848372 0.432314 0.065 Uiso calc U R 1
O O4 0.64822(9) 0.90864(10) 0.57480(5) 0.0569(3) Uani d . . 1
O O5 0.6516(2) 0.7656(2) 0.74986(7) 0.1346(8) Uani d . . 1
C C5 0.47155(11) 0.75401(12) 0.49082(5) 0.0428(3) Uani d . . 1
C C7 0.51661(11) 0.74333(12) 0.59001(5) 0.0407(3) Uani d . . 1
C C6 0.42338(11) 0.79269(13) 0.54541(5) 0.0415(3) Uani d . . 1
H H6 0.349994 0.74633 0.549612 0.05 Uiso calc U R 1
O O6 1.06475(11) 0.55779(17) 0.63245(6) 0.0894(5) Uani d . . 1
H H6A 1.108784 0.608753 0.619432 0.134 Uiso calc U DR 1
C C8 0.58428(11) 0.63562(12) 0.55893(5) 0.0414(3) Uani d . . 1
H H8 0.541476 0.559453 0.565505 0.05 Uiso calc U R 1
C C9 0.56122(11) 0.66830(12) 0.49834(5) 0.0423(3) Uani d . . 1
C C10 0.60898(12) 0.83700(13) 0.60738(6) 0.0463(3) Uani d . . 1
C C11 0.45403(14) 0.68547(13) 0.63743(6) 0.0500(3) Uani d . . 1
C C12 0.6095(2) 0.7616(2) 0.70276(7) 0.0772(6) Uani d . . 1
C C13 0.7568(2) 0.9115(3) 0.67670(11) 0.1029(8) Uani d . . 1
H H13A 0.816133 0.901273 0.649993 0.154 Uiso calc U R 1
H H13B 0.789539 0.889352 0.712885 0.154 Uiso calc U R 1
H H13C 0.731521 0.995254 0.676991 0.154 Uiso calc U R 1
C C14 0.4622(3) 0.6152(3) 0.73343(9) 0.1013(8) Uani d . . 1
H H14A 0.421769 0.545018 0.717748 0.152 Uiso calc U R 1
H H14B 0.40673 0.665212 0.752053 0.152 Uiso calc U R 1
H H14C 0.524368 0.589057 0.75953 0.152 Uiso calc U R 1
C C15 0.39043(12) 0.92804(13) 0.54746(6) 0.0474(3) Uani d . . 1
H H15A 0.459195 0.975913 0.538397 0.057 Uiso calc U R 1
H H15B 0.328114 0.943817 0.519024 0.057 Uiso calc U R 1
C C16 0.34922(12) 0.97134(13) 0.60186(6) 0.0473(3) Uani d . . 1
C C17 0.22305(18) 1.1101(2) 0.64450(8) 0.0768(5) Uani d . . 1
H H17A 0.169669 1.175965 0.634703 0.115 Uiso calc U R 1
H H17B 0.287352 1.140144 0.668464 0.115 Uiso calc U R 1
H H17C 0.181102 1.047586 0.663375 0.115 Uiso calc U R 1
C C18 0.71336(11) 0.61494(12) 0.57777(6) 0.0442(3) Uani d . . 1
C C19 0.74334(13) 0.53355(14) 0.62025(6) 0.0501(3) Uani d . . 1
H H19 0.683253 0.489857 0.636287 0.06 Uiso calc U R 1
C C20 0.86088(14) 0.51503(16) 0.63975(6) 0.0566(4) Uani d . . 1
C C21 0.94911(13) 0.57985(16) 0.61334(7) 0.0582(4) Uani d . . 1
C C22 0.92289(12) 0.66201(14) 0.56979(7) 0.0521(3) Uani d . . 1
C C23 0.80373(12) 0.67784(13) 0.55350(6) 0.0482(3) Uani d . . 1
H H23 0.783824 0.732928 0.525133 0.058 Uiso calc U R 1
C C24 0.89140(18) 0.4273(2) 0.68825(8) 0.0787(6) Uani d . . 1
C C25 0.9691(3) 0.3231(3) 0.66870(14) 0.1385(14) Uani d . . 1
H H25A 0.924443 0.274622 0.641756 0.208 Uiso calc U R 1
H H25B 0.993949 0.272899 0.699844 0.208 Uiso calc U R 1
H H25C 1.037737 0.356345 0.652228 0.208 Uiso calc U R 1
C C26 0.9572(2) 0.4977(3) 0.73613(9) 0.1162(11) Uani d . . 1
H H26A 1.033106 0.524502 0.724517 0.174 Uiso calc U R 1
H H26B 0.968562 0.444984 0.767788 0.174 Uiso calc U R 1
H H26C 0.910913 0.567387 0.74585 0.174 Uiso calc U R 1
C C27 0.7794(2) 0.3731(3) 0.71205(11) 0.1040(8) Uani d . . 1
H H27A 0.73776 0.324417 0.684186 0.156 Uiso calc U R 1
H H27B 0.72875 0.438106 0.723298 0.156 Uiso calc U R 1
H H27C 0.80162 0.322913 0.743569 0.156 Uiso calc U R 1
C C28 1.01921(14) 0.73422(17) 0.54055(8) 0.0655(4) Uani d . . 1
C C29 1.0847(2) 0.8204(2) 0.58230(13) 0.1041(9) Uani d . . 1
H H29A 1.142123 0.867655 0.563564 0.156 Uiso calc U R 1
H H29B 1.124358 0.77312 0.611249 0.156 Uiso calc U R 1
H H29C 1.028425 0.87434 0.598123 0.156 Uiso calc U R 1
C C30 1.10802(17) 0.6487(2) 0.51401(9) 0.0796(6) Uani d . . 1
H H30A 1.066342 0.596585 0.487484 0.119 Uiso calc U R 1
H H30B 1.14764 0.599502 0.542315 0.119 Uiso calc U DR 1
H H30C 1.16561 0.696381 0.495621 0.119 Uiso calc U R 1
C C31 0.96495(19) 0.8141(3) 0.49398(13) 0.1057(9) Uani d . . 1
H H31A 1.027148 0.855354 0.475755 0.159 Uiso calc U R 1
H H31B 0.913001 0.873363 0.509221 0.159 Uiso calc U R 1
H H31C 0.920536 0.763863 0.467635 0.159 Uiso calc U R 1

loop_
_atom_site_aniso_label
_atom_site_aniso_U_11
_atom_site_aniso_U_22
_atom_site_aniso_U_33
_atom_site_aniso_U_12
_atom_site_aniso_U_13
_atom_site_aniso_U_23
O1 0.0911(9) 0.0811(8) 0.0472(6) 0.0267(7) 0.0004(6) 0.0003(6)
C1 0.0555(8) 0.0484(8) 0.0572(8) -0.0077(6) 0.0073(6) -0.0111(6)
N1 0.0634(8) 0.0648(8) 0.0604(8) 0.0009(7) -0.0210(6) -0.0110(6)
O2 0.0529(6) 0.0602(6) 0.0577(6) 0.0123(5) 0.0026(4) -0.0069(5)
C2 0.0817(11) 0.0606(9) 0.0479(8) -0.0166(8) 0.0131(7) -0.0132(7)
N2 0.0870(10) 0.0702(9) 0.0403(7) 0.0091(8) 0.0026(6) 0.0081(6)
O3 0.0637(7) 0.0659(7) 0.0664(7) -0.0104(6) 0.0171(5) 0.0097(6)
C3 0.0895(12) 0.0625(10) 0.0401(8) -0.0167(9) -0.0046(7) -0.0020(7)
C4 0.0613(9) 0.0538(8) 0.0461(8) -0.0063(7) -0.0094(6) 0.0008(6)
O4 0.0485(5) 0.0473(5) 0.0743(7) -0.0085(4) -0.0037(5) 0.0013(5)
O5 0.181(2) 0.1579(18) 0.0587(9) -0.0172(16) -0.0523(11) 0.0062(10)
C5 0.0415(6) 0.0448(7) 0.0416(7) -0.0092(5) -0.0028(5) -0.0023(5)
C7 0.0402(6) 0.0413(6) 0.0401(6) -0.0003(5) -0.0017(5) 0.0010(5)
C6 0.0339(6) 0.0476(7) 0.0426(7) -0.0029(5) -0.0014(5) 0.0030(5)
O6 0.0445(6) 0.1346(14) 0.0881(9) 0.0191(7) -0.0059(6) 0.0184(9)
C8 0.0383(6) 0.0389(6) 0.0467(7) -0.0039(5) 0.0002(5) -0.0011(5)
C9 0.0403(6) 0.0416(7) 0.0447(7) -0.0091(5) -0.0001(5) -0.0038(5)
C10 0.0424(7) 0.0427(7) 0.0526(8) 0.0035(6) -0.0069(6) -0.0052(6)
C11 0.0573(8) 0.0472(7) 0.0460(7) 0.0063(6) 0.0075(6) 0.0029(6)
C12 0.0987(14) 0.0820(12) 0.0484(9) 0.0110(11) -0.0207(9) -0.0015(9)
C13 0.0868(15) 0.1141(19) 0.1028(17) -0.0220(14) -0.0408(13) -0.0271(14)
C14 0.143(2) 0.1103(18) 0.0517(10) 0.0024(16) 0.0201(12) 0.0231(11)
C15 0.0431(7) 0.0525(8) 0.0468(7) 0.0064(6) 0.0031(5) 0.0059(6)
C16 0.0417(7) 0.0491(7) 0.0508(8) 0.0002(6) 0.0006(5) 0.0004(6)
C17 0.0762(12) 0.0824(13) 0.0730(11) 0.0183(10) 0.0134(9) -0.0188(10)
C18 0.0395(6) 0.0406(6) 0.0519(7) 0.0007(5) -0.0018(5) -0.0035(5)
C19 0.0491(7) 0.0502(8) 0.0512(8) 0.0045(6) 0.0029(6) 0.0010(6)
C20 0.0550(8) 0.0637(9) 0.0506(8) 0.0162(7) -0.0017(6) -0.0005(7)
C21 0.0424(7) 0.0723(10) 0.0590(9) 0.0119(7) -0.0045(6) -0.0077(7)
C22 0.0399(7) 0.0522(8) 0.0637(9) -0.0005(6) -0.0014(6) -0.0085(7)
C23 0.0410(7) 0.0434(7) 0.0595(8) -0.0013(5) -0.0026(6) -0.0008(6)
C24 0.0728(11) 0.1013(15) 0.0620(10) 0.0309(11) 0.0015(8) 0.0202(10)
C25 0.175(3) 0.118(2) 0.126(2) 0.089(2) 0.037(2) 0.0510(19)
C26 0.0841(15) 0.202(3) 0.0601(12) 0.0102(18) -0.0129(10) 0.0174(16)
C27 0.1006(17) 0.122(2) 0.0878(15) 0.0073(15) -0.0065(13) 0.0527(15)
C28 0.0407(7) 0.0663(10) 0.0894(12) -0.0101(7) 0.0018(7) -0.0039(9)
C29 0.0648(12) 0.0972(17) 0.151(2) -0.0271(12) 0.0122(13) -0.0456(16)
C30 0.0577(10) 0.0935(14) 0.0890(13) -0.0087(10) 0.0165(9) -0.0106(11)
C31 0.0581(11) 0.1063(18) 0.153(2) -0.0174(11) 0.0089(13) 0.0586(17)

loop_
_atom_type_symbol
_atom_type_description
_atom_type_scat_dispersion_real
_atom_type_scat_dispersion_imag
_atom_type_scat_source
C C 0.0181 0.0091 'International Tables Vol C Tables 4.2.6.8 and 6.1.1.4'
H H 0.0000 0.0000 'International Tables Vol C Tables 4.2.6.8 and 6.1.1.4'
N N 0.0311 0.0180 'International Tables Vol C Tables 4.2.6.8 and 6.1.1.4'
O O 0.0492 0.0322 'International Tables Vol C Tables 4.2.6.8 and 6.1.1.4'

loop_
_geom_angle_atom_site_label_1
_geom_angle_atom_site_label_2
_geom_angle_atom_site_label_3
_geom_angle
C2 C1 C9 118.95(16)
C2 C1 H1 120.5
C9 C1 H1 120.5
C12 N1 C10 124.96(15)
C12 N1 C13 117.88(17)
C10 N1 C13 117.15(17)
C16 O2 C17 116.66(13)
C3 C2 C1 120.53(15)
C3 C2 H2 119.7
C1 C2 H2 119.7
C11 N2 C12 124.31(15)
C11 N2 C14 117.20(18)
C12 N2 C14 117.95(17)
C2 C3 C4 121.02(15)
C2 C3 H3 119.5
C4 C3 H3 119.5
C3 C4 C5 118.57(16)
C3 C4 H4 120.7
C5 C4 H4 120.7
C9 C5 C4 120.37(13)
C9 C5 C6 111.71(11)
C4 C5 C6 127.89(13)
C10 C7 C11 114.70(12)
C10 C7 C6 112.74(11)
C11 C7 C6 110.00(11)
C10 C7 C8 106.87(10)
C11 C7 C8 107.30(10)
C6 C7 C8 104.51(10)
C5 C6 C15 113.50(11)
C5 C6 C7 104.11(10)
C15 C6 C7 117.98(11)
C5 C6 H6 106.9
C15 C6 H6 106.9
C7 C6 H6 106.9
C21 O6 H6A 109.5
C9 C8 C18 115.86(11)
C9 C8 C7 102.47(10)
C18 C8 C7 116.11(10)
C9 C8 H8 107.3
C18 C8 H8 107.3
C7 C8 H8 107.3
C5 C9 C1 120.55(13)
C5 C9 C8 111.88(11)
C1 C9 C8 127.52(13)
O4 C10 N1 120.68(13)
O4 C10 C7 122.13(12)
N1 C10 C7 117.02(13)
O3 C11 N2 120.87(14)
O3 C11 C7 122.20(13)
N2 C11 C7 116.68(14)
O5 C12 N1 121.1(2)
O5 C12 N2 120.8(2)
N1 C12 N2 118.01(14)
N1 C13 H13A 109.5
N1 C13 H13B 109.5
H13A C13 H13B 109.5
N1 C13 H13C 109.5
H13A C13 H13C 109.5
H13B C13 H13C 109.5
N2 C14 H14A 109.5
N2 C14 H14B 109.5
H14A C14 H14B 109.5
N2 C14 H14C 109.5
H14A C14 H14C 109.5
H14B C14 H14C 109.5
C16 C15 C6 115.07(12)
C16 C15 H15A 108.5
C6 C15 H15A 108.5
C16 C15 H15B 108.5
C6 C15 H15B 108.5
H15A C15 H15B 107.5
O1 C16 O2 123.60(14)
O1 C16 C15 125.16(13)
O2 C16 C15 111.23(12)
O2 C17 H17A 109.5
O2 C17 H17B 109.5
H17A C17 H17B 109.5
O2 C17 H17C 109.5
H17A C17 H17C 109.5
H17B C17 H17C 109.5
C23 C18 C19 118.47(13)
C23 C18 C8 120.94(12)
C19 C18 C8 120.58(12)
C18 C19 C20 122.09(14)
C18 C19 H19 119.0
C20 C19 H19 119.0
C19 C20 C21 117.17(14)
C19 C20 C24 121.05(16)
C21 C20 C24 121.77(15)
O6 C21 C22 121.28(16)
O6 C21 C20 116.10(15)
C22 C21 C20 122.61(14)
C23 C22 C21 116.94(14)
C23 C22 C28 119.98(15)
C21 C22 C28 123.08(14)
C18 C23 C22 122.68(14)
C18 C23 H23 118.7
C22 C23 H23 118.7
C25 C24 C27 108.9(2)
C25 C24 C20 109.83(17)
C27 C24 C20 111.81(16)
C25 C24 C26 110.1(2)
C27 C24 C26 106.52(19)
C20 C24 C26 109.7(2)
C24 C25 H25A 109.5
C24 C25 H25B 109.5
H25A C25 H25B 109.5
C24 C25 H25C 109.5
H25A C25 H25C 109.5
H25B C25 H25C 109.5
C24 C26 H26A 109.5
C24 C26 H26B 109.5
H26A C26 H26B 109.5
C24 C26 H26C 109.5
H26A C26 H26C 109.5
H26B C26 H26C 109.5
C24 C27 H27A 109.5
C24 C27 H27B 109.5
H27A C27 H27B 109.5
C24 C27 H27C 109.5
H27A C27 H27C 109.5
H27B C27 H27C 109.5
C31 C28 C30 106.65(19)
C31 C28 C29 106.8(2)
C30 C28 C29 110.27(16)
C31 C28 C22 111.48(14)
C30 C28 C22 111.65(15)
C29 C28 C22 109.79(17)
C28 C29 H29A 109.5
C28 C29 H29B 109.5
H29A C29 H29B 109.5
C28 C29 H29C 109.5
H29A C29 H29C 109.5
H29B C29 H29C 109.5
C28 C30 H30A 109.5
C28 C30 H30B 109.5
H30A C30 H30B 109.5
C28 C30 H30C 109.5
H30A C30 H30C 109.5
H30B C30 H30C 109.5
C28 C31 H31A 109.5
C28 C31 H31B 109.5
H31A C31 H31B 109.5
C28 C31 H31C 109.5
H31A C31 H31C 109.5
H31B C31 H31C 109.5

loop_
_geom_bond_atom_site_label_1
_geom_bond_atom_site_label_2
_geom_bond_distance
O1 C16 1.2001(18)
C1 C2 1.381(2)
C1 C9 1.390(2)
C1 H1 0.93
N1 C12 1.374(3)
N1 C10 1.3810(19)
N1 C13 1.472(3)
O2 C16 1.3248(18)
O2 C17 1.440(2)
C2 C3 1.378(3)
C2 H2 0.93
N2 C11 1.377(2)
N2 C12 1.381(3)
N2 C14 1.477(3)
O3 C11 1.2111(19)
C3 C4 1.385(2)
C3 H3 0.93
C4 C5 1.3919(19)
C4 H4 0.93
O4 C10 1.2104(18)
O5 C12 1.208(2)
C5 C9 1.383(2)
C5 C6 1.5116(19)
C7 C10 1.5038(19)
C7 C11 1.5145(19)
C7 C6 1.5586(17)
C7 C8 1.6106(18)
C6 C15 1.528(2)
C6 H6 0.98
O6 C21 1.3796(18)
O6 H6A 0.82
C8 C9 1.5131(18)
C8 C18 1.5170(18)
C8 H8 0.98
C13 H13A 0.96
C13 H13B 0.96
C13 H13C 0.96
C14 H14A 0.96
C14 H14B 0.96
C14 H14C 0.96
C15 C16 1.493(2)
C15 H15A 0.97
C15 H15B 0.97
C17 H17A 0.96
C17 H17B 0.96
C17 H17C 0.96
C18 C23 1.385(2)
C18 C19 1.385(2)
C19 C20 1.396(2)
C19 H19 0.93
C20 C21 1.402(3)
C20 C24 1.537(2)
C21 C22 1.402(2)
C22 C23 1.389(2)
C22 C28 1.544(2)
C23 H23 0.93
C24 C25 1.528(3)
C24 C27 1.534(3)
C24 C26 1.544(4)
C25 H25A 0.96
C25 H25B 0.96
C25 H25C 0.96
C26 H26A 0.96
C26 H26B 0.96
C26 H26C 0.96
C27 H27A 0.96
C27 H27B 0.96
C27 H27C 0.96
C28 C31 1.525(3)
C28 C30 1.535(3)
C28 C29 1.539(3)
C29 H29A 0.96
C29 H29B 0.96
C29 H29C 0.96
C30 H30A 0.96
C30 H30B 0.96
C30 H30C 0.96
C31 H31A 0.96
C31 H31B 0.96
C31 H31C 0.96

loop_
_geom_hbond_atom_site_label_D
_geom_hbond_atom_site_label_H
_geom_hbond_atom_site_label_A
_geom_hbond_site_symmetry_A
_geom_hbond_distance_DH
_geom_hbond_distance_HA
_geom_hbond_distance_DA
_geom_hbond_angle_DHA
C15 H15A O4 . 0.97 2.38 2.9511(18) 117.4
C17 H17B O5 2_656 0.96 2.47 3.315(3) 147.1

loop_
_geom_torsion_atom_site_label_1
_geom_torsion_atom_site_label_2
_geom_torsion_atom_site_label_3
_geom_torsion_atom_site_label_4
_geom_torsion
C9 C1 C2 C3 -0.6(2)
C1 C2 C3 C4 -0.1(3)
C2 C3 C4 C5 0.9(2)
C3 C4 C5 C9 -1.0(2)
C3 C4 C5 C6 -178.96(14)
C9 C5 C6 C15 143.21(12)
C4 C5 C6 C15 -38.71(18)
C9 C5 C6 C7 13.65(14)
C4 C5 C6 C7 -168.27(13)
C10 C7 C6 C5 94.07(13)
C11 C7 C6 C5 -136.53(11)
C8 C7 C6 C5 -21.63(12)
C10 C7 C6 C15 -32.75(16)
C11 C7 C6 C15 96.65(13)
C8 C7 C6 C15 -148.44(11)
C10 C7 C8 C9 -97.72(11)
C11 C7 C8 C9 138.79(11)
C6 C7 C8 C9 22.00(12)
C10 C7 C8 C18 29.57(15)
C11 C7 C8 C18 -93.92(13)
C6 C7 C8 C18 149.29(11)
C4 C5 C9 C1 0.4(2)
C6 C5 C9 C1 178.62(12)
C4 C5 C9 C8 -177.18(12)
C6 C5 C9 C8 1.07(15)
C2 C1 C9 C5 0.4(2)
C2 C1 C9 C8 177.57(13)
C18 C8 C9 C5 -142.16(12)
C7 C8 C9 C5 -14.71(13)
C18 C8 C9 C1 40.50(19)
C7 C8 C9 C1 167.95(13)
C12 N1 C10 O4 174.50(16)
C13 N1 C10 O4 -4.3(2)
C12 N1 C10 C7 -10.0(2)
C13 N1 C10 C7 171.13(16)
C11 C7 C10 O4 -164.17(13)
C6 C7 C10 O4 -37.23(18)
C8 C7 C10 O4 77.04(15)
C11 C7 C10 N1 20.43(18)
C6 C7 C10 N1 147.37(12)
C8 C7 C10 N1 -98.36(14)
C12 N2 C11 O3 -168.50(17)
C14 N2 C11 O3 2.9(2)
C12 N2 C11 C7 17.2(2)
C14 N2 C11 C7 -171.36(16)
C10 C7 C11 O3 162.00(14)
C6 C7 C11 O3 33.67(18)
C8 C7 C11 O3 -79.45(16)
C10 C7 C11 N2 -23.83(18)
C6 C7 C11 N2 -152.16(13)
C8 C7 C11 N2 94.72(14)
C10 N1 C12 O5 -177.5(2)
C13 N1 C12 O5 1.3(3)
C10 N1 C12 N2 1.7(3)
C13 N1 C12 N2 -179.46(19)
C11 N2 C12 O5 173.6(2)
C14 N2 C12 O5 2.2(3)
C11 N2 C12 N1 -5.6(3)
C14 N2 C12 N1 -176.98(19)
C5 C6 C15 C16 -176.57(11)
C7 C6 C15 C16 -54.42(16)
C17 O2 C16 O1 -1.0(2)
C17 O2 C16 C15 -179.76(14)
C6 C15 C16 O1 33.4(2)
C6 C15 C16 O2 -147.91(12)
C9 C8 C18 C23 31.46(18)
C7 C8 C18 C23 -88.85(16)
C9 C8 C18 C19 -149.35(13)
C7 C8 C18 C19 90.34(15)
C23 C18 C19 C20 1.2(2)
C8 C18 C19 C20 -178.04(13)
C18 C19 C20 C21 -1.9(2)
C18 C19 C20 C24 177.95(16)
C19 C20 C21 O6 -178.48(15)
C24 C20 C21 O6 1.7(2)
C19 C20 C21 C22 1.2(2)
C24 C20 C21 C22 -178.71(17)
O6 C21 C22 C23 179.92(15)
C20 C21 C22 C23 0.3(2)
O6 C21 C22 C28 -0.6(3)
C20 C21 C22 C28 179.77(15)
C19 C18 C23 C22 0.4(2)
C8 C18 C23 C22 179.62(13)
C21 C22 C23 C18 -1.1(2)
C28 C22 C23 C18 179.40(14)
C19 C20 C24 C25 118.0(2)
C21 C20 C24 C25 -62.1(3)
C19 C20 C24 C27 -3.0(3)
C21 C20 C24 C27 176.9(2)
C19 C20 C24 C26 -120.9(2)
C21 C20 C24 C26 58.9(2)
C23 C22 C28 C31 -1.9(3)
C21 C22 C28 C31 178.66(19)
C23 C22 C28 C30 -121.07(17)
C21 C22 C28 C30 59.5(2)
C23 C22 C28 C29 116.31(19)
C21 C22 C28 C29 -63.1(2)
